data_7130632
loop_
_publ_author_name
'Balakrishna, Bugga'
'Mossin, Susanne'
'Kramer, S\/oren'

_publ_section_title
;
 Photo-induced metal-free dehydrogenative N-N homo-coupling.
;
_journal_issue 78
_journal_name_full 'Chemical communications (Cambridge, England)'
_journal_page_first 10977
_journal_page_last 10980
_journal_paper_doi 10.1039/d2cc04204e
_journal_volume 58
_journal_year 2022
_chemical_formula_moiety 'C26 H20 N2'
_chemical_formula_sum 'C26 H20 N2'
_chemical_formula_weight 360.44
_space_group_crystal_system monoclinic
_space_group_IT_number 15
_space_group_name_Hall '-C 2yc'
_space_group_name_H-M_alt 'C 1 2/c 1'
_atom_sites_solution_hydrogens geom
_atom_sites_solution_primary dual
_audit_creation_date 2021-10-20
_audit_creation_method
;
Olex2 1.5
(compiled 2021.10.07 svn.r9718050b for OlexSys, GUI svn.r6410)
;
_audit_update_record
;
2022-05-06 deposited with the CCDC.	2022-09-02 downloaded from the CCDC.
;
_cell_angle_alpha 90
_cell_angle_beta 94.488(4)
_cell_angle_gamma 90
_cell_formula_units_Z 4
_cell_length_a 21.8743(10)
_cell_length_b 5.4117(2)
_cell_length_c 16.0179(7)
_cell_measurement_reflns_used 7329
_cell_measurement_temperature 119.97(11)
_cell_measurement_theta_max 29.3760
_cell_measurement_theta_min 4.1030
_cell_volume 1890.34(14)
_computing_cell_refinement 'CrysAlisPro 1.171.41.93a (Rigaku OD, 2020)'
_computing_data_collection 'CrysAlisPro 1.171.41.93a (Rigaku OD, 2020)'
_computing_data_reduction 'CrysAlisPro 1.171.41.93a (Rigaku OD, 2020)'
_computing_molecular_graphics 'Olex2 1.5 (Dolomanov et al., 2009)'
_computing_publication_material 'Olex2 1.5 (Dolomanov et al., 2009)'
_computing_structure_refinement 'SHELXL 2018/3 (Sheldrick, 2015)'
_computing_structure_solution 'SHELXT 2018/2 (Sheldrick, 2018)'
_diffrn_ambient_environment N~2~
_diffrn_ambient_temperature 119.97(11)
_diffrn_detector 'CCD plate'
_diffrn_detector_area_resol_mean 5.3073
_diffrn_detector_type Atlas
_diffrn_measured_fraction_theta_full 0.998
_diffrn_measured_fraction_theta_max 0.998
_diffrn_measurement_details
;
List of Runs (angles in degrees, time in seconds):

  # Type    Start    End  Width  t~exp~   \w     \q     \k     \f   Frames
#--------------------------------------------------------------------------
  1  \w    -28.00  43.00   1.00    3.02    --   10.87 -77.00-120.00   71
  2  \w    -13.00  78.00   1.00    3.02    --   10.87  37.00  90.00   91
  3  \w    -10.00  83.00   1.00    3.02    --   10.87  37.00 -30.00   93
  4  \w    -42.00  14.00   1.00    3.02    --   10.87 -77.00 150.00   56
  5  \w    -13.00  81.00   1.00    3.02    --   10.87  57.00-180.00   94
  6  \w    -58.00  39.00   1.00    3.02    --   10.87 -57.00  30.00   97
  7  \w    -66.00 -40.00   1.00    3.02    --  -11.58 122.00 -88.50   26
  8  \w     17.00  42.00   1.00    3.02    --  -11.58  19.00  30.00   25
  9  \w    -84.00 -56.00   1.00    3.02    --  -11.58 150.00  47.74   28
 10  \w    -50.00  -5.00   1.00    3.02    --  -11.58  19.00  30.00   45
;
_diffrn_measurement_device 'four-circle diffractometer'
_diffrn_measurement_device_type 'SuperNova, Dual, Cu at home/near, Atlas'
_diffrn_measurement_method '\w scans'
_diffrn_orient_matrix_type 'CrysAlisPro convention (1999,Acta A55,543-557)'
_diffrn_orient_matrix_UB_11 -0.0310484000
_diffrn_orient_matrix_UB_12 -0.0236667000
_diffrn_orient_matrix_UB_13 -0.0137843000
_diffrn_orient_matrix_UB_21 0.0076215000
_diffrn_orient_matrix_UB_22 0.0045813000
_diffrn_orient_matrix_UB_23 -0.0421931000
_diffrn_orient_matrix_UB_31 0.0059766000
_diffrn_orient_matrix_UB_32 -0.1288770000
_diffrn_orient_matrix_UB_33 0.0010368000
_diffrn_radiation_monochromator mirror
_diffrn_radiation_probe x-ray
_diffrn_radiation_type 'Mo K\a'
_diffrn_radiation_wavelength 0.71073
_diffrn_reflns_av_R_equivalents 0.1034
_diffrn_reflns_av_unetI/netI 0.0456
_diffrn_reflns_Laue_measured_fraction_full 0.998
_diffrn_reflns_Laue_measured_fraction_max 0.998
_diffrn_reflns_limit_h_max 26
_diffrn_reflns_limit_h_min -26
_diffrn_reflns_limit_k_max 6
_diffrn_reflns_limit_k_min -6
_diffrn_reflns_limit_l_max 19
_diffrn_reflns_limit_l_min -19
_diffrn_reflns_number 13668
_diffrn_reflns_point_group_measured_fraction_full 0.998
_diffrn_reflns_point_group_measured_fraction_max 0.998
_diffrn_reflns_theta_full 25.242
_diffrn_reflns_theta_max 25.679
_diffrn_reflns_theta_min 3.278
_diffrn_source 'micro-focus sealed X-ray tube'
_diffrn_source_type 'SuperNova (Mo) X-ray Source'
_exptl_absorpt_coefficient_mu 0.074
_exptl_absorpt_correction_type none
_exptl_crystal_colour 'clear light colourless'
_exptl_crystal_colour_lustre clear
_exptl_crystal_colour_modifier light
_exptl_crystal_colour_primary colourless
_exptl_crystal_density_diffrn 1.266
_exptl_crystal_description block
_exptl_crystal_F_000 760
_exptl_crystal_size_max 0.1
_exptl_crystal_size_mid 0.1
_exptl_crystal_size_min 0.1
_refine_diff_density_max 0.167
_refine_diff_density_min -0.253
_refine_diff_density_rms 0.054
_refine_ls_extinction_method none
_refine_ls_goodness_of_fit_ref 1.096
_refine_ls_hydrogen_treatment constr
_refine_ls_matrix_type full
_refine_ls_number_parameters 127
_refine_ls_number_reflns 1807
_refine_ls_number_restraints 0
_refine_ls_restrained_S_all 1.096
_refine_ls_R_factor_all 0.0493
_refine_ls_R_factor_gt 0.0446
_refine_ls_shift/su_max 0.000
_refine_ls_shift/su_mean 0.000
_refine_ls_structure_factor_coef Fsqd
_refine_ls_weighting_details 'w=1/[\s^2^(Fo^2^)+(0.0421P)^2^+1.9589P] where P=(Fo^2^+2Fc^2^)/3'
_refine_ls_weighting_scheme calc
_refine_ls_wR_factor_gt 0.1152
_refine_ls_wR_factor_ref 0.1192
_reflns_Friedel_coverage 0.000
_reflns_number_gt 1609
_reflns_number_total 1807
_reflns_threshold_expression 'I > 2\s(I)'
_cod_data_source_file d2cc04204e2.cif
_cod_data_source_block bb-296
_cod_depositor_comments 'Adding full bibliography for 7130632--7130634.cif.'
_cod_database_code 7130632
_shelx_shelxl_version_number 2018/3
_chemical_oxdiff_formula 'C26 H20 N2'
_shelx_space_group_comment
;
The symmetry employed for this shelxl refinement is uniquely defined
by the following loop, which should always be used as a source of
symmetry information in preference to the above space-group names.
They are only intended as comments.
;
_shelx_estimated_absorpt_t_max 0.993
_shelx_estimated_absorpt_t_min 0.993
_olex2_refinement_description
;
1. Fixed Uiso
 At 1.2 times of:
  All C(H) groups
2.a Aromatic/amide H refined with riding coordinates:
 C005(H005), C006(H006), C007(H007), C008(H008), C009(H009), C00A(H00A),
 C00B(H00B), C00C(H00C), C00D(H00D), C00E(H00E)
;
_olex2_submission_special_instructions 'No special instructions were received'
_oxdiff_exptl_absorpt_empirical_details
;
Empirical correction (ABSPACK) includes:
;
_oxdiff_exptl_absorpt_empirical_full_max 1.269
_oxdiff_exptl_absorpt_empirical_full_min 0.610

loop_
_space_group_symop_operation_xyz
'x, y, z'
'-x, y, -z+1/2'
'x+1/2, y+1/2, z'
'-x+1/2, y+1/2, -z+1/2'
'-x, -y, -z'
'x, -y, z-1/2'
'-x+1/2, -y+1/2, -z'
'x+1/2, -y+1/2, z-1/2'

loop_
_atom_site_label
_atom_site_type_symbol
_atom_site_fract_x
_atom_site_fract_y
_atom_site_fract_z
_atom_site_U_iso_or_equiv
_atom_site_adp_type
_atom_site_occupancy
_atom_site_site_symmetry_order
_atom_site_calc_flag
_atom_site_refinement_flags_posn
_atom_site_refinement_flags_adp
_atom_site_refinement_flags_occupancy
_atom_site_disorder_assembly
_atom_site_disorder_group
N001 N 0.52780(5) 0.1873(2) 0.77441(7) 0.0194(3) Uani 1 1 d . . . . .
C002 C 0.57421(6) 0.2784(2) 0.74034(9) 0.0185(3) Uani 1 1 d . . . . .
C003 C 0.57167(6) 0.4116(3) 0.65850(9) 0.0193(3) Uani 1 1 d . . . . .
C004 C 0.63485(6) 0.2574(3) 0.78884(9) 0.0193(3) Uani 1 1 d . . . . .
C005 C 0.67911(7) 0.4388(3) 0.78130(9) 0.0230(3) Uani 1 1 d . . . . .
H005 H 0.671131 0.571244 0.743087 0.028 Uiso 1 1 calc R U . . .
C006 C 0.53647(7) 0.6242(3) 0.64534(9) 0.0242(4) Uani 1 1 d . . . . .
H006 H 0.512301 0.681737 0.688112 0.029 Uiso 1 1 calc R U . . .
C007 C 0.64778(7) 0.0617(3) 0.84435(9) 0.0235(3) Uani 1 1 d . . . . .
H007 H 0.618275 -0.065012 0.849683 0.028 Uiso 1 1 calc R U . . .
C008 C 0.60690(7) 0.3301(3) 0.59496(9) 0.0246(4) Uani 1 1 d . . . . .
H008 H 0.631947 0.187435 0.603331 0.030 Uiso 1 1 calc R U . . .
C009 C 0.73494(7) 0.4283(3) 0.82908(10) 0.0268(4) Uani 1 1 d . . . . .
H009 H 0.764782 0.553609 0.823623 0.032 Uiso 1 1 calc R U . . .
C00A C 0.57018(7) 0.6679(3) 0.50741(9) 0.0281(4) Uani 1 1 d . . . . .
H00A H 0.569328 0.754213 0.455685 0.034 Uiso 1 1 calc R U . . .
C00B C 0.74697(7) 0.2354(3) 0.88453(10) 0.0287(4) Uani 1 1 d . . . . .
H00B H 0.784898 0.228521 0.917662 0.034 Uiso 1 1 calc R U . . .
C00C C 0.53627(7) 0.7528(3) 0.57059(10) 0.0283(4) Uani 1 1 d . . . . .
H00C H 0.512739 0.899732 0.562806 0.034 Uiso 1 1 calc R U . . .
C00D C 0.60538(7) 0.4572(3) 0.51950(9) 0.0291(4) Uani 1 1 d . . . . .
H00D H 0.628703 0.398809 0.475937 0.035 Uiso 1 1 calc R U . . .
C00E C 0.70346(7) 0.0522(3) 0.89153(10) 0.0283(4) Uani 1 1 d . . . . .
H00E H 0.711950 -0.081448 0.929124 0.034 Uiso 1 1 calc R U . . .

loop_
_atom_site_aniso_label
_atom_site_aniso_U_11
_atom_site_aniso_U_22
_atom_site_aniso_U_33
_atom_site_aniso_U_23
_atom_site_aniso_U_13
_atom_site_aniso_U_12
N001 0.0173(6) 0.0201(6) 0.0208(6) -0.0013(5) 0.0007(5) 0.0013(5)
C002 0.0180(7) 0.0171(7) 0.0206(7) -0.0030(5) 0.0025(6) 0.0022(5)
C003 0.0154(7) 0.0228(7) 0.0193(7) -0.0017(6) -0.0008(5) -0.0041(5)
C004 0.0173(7) 0.0229(7) 0.0179(7) -0.0024(6) 0.0033(6) 0.0030(6)
C005 0.0216(7) 0.0253(8) 0.0220(7) 0.0013(6) 0.0017(6) 0.0006(6)
C006 0.0261(8) 0.0258(8) 0.0209(7) -0.0004(6) 0.0028(6) 0.0016(6)
C007 0.0219(7) 0.0246(8) 0.0244(8) 0.0016(6) 0.0035(6) 0.0029(6)
C008 0.0188(7) 0.0309(8) 0.0239(8) -0.0028(6) 0.0003(6) 0.0011(6)
C009 0.0194(8) 0.0331(9) 0.0280(8) -0.0039(7) 0.0019(6) -0.0024(6)
C00A 0.0283(8) 0.0376(9) 0.0183(7) 0.0051(6) 0.0001(6) -0.0081(7)
C00B 0.0200(8) 0.0413(9) 0.0240(8) -0.0046(7) -0.0036(6) 0.0064(7)
C00C 0.0321(9) 0.0266(8) 0.0259(8) 0.0050(6) 0.0008(7) 0.0003(7)
C00D 0.0236(8) 0.0454(10) 0.0186(8) -0.0053(7) 0.0042(6) -0.0037(7)
C00E 0.0282(8) 0.0314(9) 0.0249(8) 0.0031(6) 0.0006(6) 0.0096(7)

loop_
_atom_type_symbol
_atom_type_description
_atom_type_scat_dispersion_real
_atom_type_scat_dispersion_imag
_atom_type_scat_source
C C 0.0033 0.0016 'International Tables Vol C Tables 4.2.6.8 and 6.1.1.4'
H H 0.0000 0.0000 'International Tables Vol C Tables 4.2.6.8 and 6.1.1.4'
N N 0.0061 0.0033 'International Tables Vol C Tables 4.2.6.8 and 6.1.1.4'

loop_
_geom_angle_atom_site_label_1
_geom_angle_atom_site_label_2
_geom_angle_atom_site_label_3
_geom_angle
_geom_angle_site_symmetry_1
_geom_angle_site_symmetry_3
_geom_angle_publ_flag
C002 N001 N001 116.40(13) . 2_656 ?
N001 C002 C003 125.48(13) . . ?
N001 C002 C004 116.72(13) . . ?
C004 C002 C003 117.75(12) . . ?
C006 C003 C002 120.96(12) . . ?
C006 C003 C008 118.79(13) . . ?
C008 C003 C002 120.20(13) . . ?
C005 C004 C002 119.94(13) . . ?
C005 C004 C007 118.85(14) . . ?
C007 C004 C002 121.18(13) . . ?
C004 C005 H005 119.6 . . ?
C004 C005 C009 120.73(14) . . ?
C009 C005 H005 119.6 . . ?
C003 C006 H006 119.6 . . ?
C00C C006 C003 120.73(14) . . ?
C00C C006 H006 119.6 . . ?
C004 C007 H007 119.9 . . ?
C00E C007 C004 120.10(14) . . ?
C00E C007 H007 119.9 . . ?
C003 C008 H008 120.0 . . ?
C00D C008 C003 120.09(14) . . ?
C00D C008 H008 120.0 . . ?
C005 C009 H009 120.0 . . ?
C00B C009 C005 119.94(14) . . ?
C00B C009 H009 120.0 . . ?
C00C C00A H00A 120.1 . . ?
C00C C00A C00D 119.87(14) . . ?
C00D C00A H00A 120.1 . . ?
C009 C00B H00B 120.2 . . ?
C009 C00B C00E 119.68(14) . . ?
C00E C00B H00B 120.2 . . ?
C006 C00C H00C 120.0 . . ?
C00A C00C C006 120.09(15) . . ?
C00A C00C H00C 120.0 . . ?
C008 C00D H00D 119.8 . . ?
C00A C00D C008 120.40(14) . . ?
C00A C00D H00D 119.8 . . ?
C007 C00E C00B 120.69(15) . . ?
C007 C00E H00E 119.7 . . ?
C00B C00E H00E 119.7 . . ?

loop_
_geom_bond_atom_site_label_1
_geom_bond_atom_site_label_2
_geom_bond_distance
_geom_bond_site_symmetry_2
_geom_bond_publ_flag
N001 N001 1.393(2) 2_656 ?
N001 C002 1.2877(18) . ?
C002 C003 1.4932(19) . ?
C002 C004 1.488(2) . ?
C003 C006 1.391(2) . ?
C003 C008 1.395(2) . ?
C004 C005 1.391(2) . ?
C004 C007 1.397(2) . ?
C005 H005 0.9500 . ?
C005 C009 1.391(2) . ?
C006 H006 0.9500 . ?
C006 C00C 1.385(2) . ?
C007 H007 0.9500 . ?
C007 C00E 1.383(2) . ?
C008 H008 0.9500 . ?
C008 C00D 1.389(2) . ?
C009 H009 0.9500 . ?
C009 C00B 1.383(2) . ?
C00A H00A 0.9500 . ?
C00A C00C 1.380(2) . ?
C00A C00D 1.381(2) . ?
C00B H00B 0.9500 . ?
C00B C00E 1.385(2) . ?
C00C H00C 0.9500 . ?
C00D H00D 0.9500 . ?
C00E H00E 0.9500 . ?

loop_
_geom_torsion_atom_site_label_1
_geom_torsion_atom_site_label_2
_geom_torsion_atom_site_label_3
_geom_torsion_atom_site_label_4
_geom_torsion
_geom_torsion_site_symmetry_1
_geom_torsion_site_symmetry_2
_geom_torsion_site_symmetry_3
_geom_torsion_site_symmetry_4
_geom_torsion_publ_flag
N001 N001 C002 C003 8.39(18) 2_656 . . . ?
N001 N001 C002 C004 -174.35(9) 2_656 . . . ?
N001 C002 C003 C006 58.7(2) . . . . ?
N001 C002 C003 C008 -124.12(16) . . . . ?
N001 C002 C004 C005 -148.51(13) . . . . ?
N001 C002 C004 C007 29.45(19) . . . . ?
C002 C003 C006 C00C 177.29(13) . . . . ?
C002 C003 C008 C00D -178.72(13) . . . . ?
C002 C004 C005 C009 176.95(13) . . . . ?
C002 C004 C007 C00E -177.09(13) . . . . ?
C003 C002 C004 C005 28.96(19) . . . . ?
C003 C002 C004 C007 -153.08(13) . . . . ?
C003 C006 C00C C00A 1.4(2) . . . . ?
C003 C008 C00D C00A 1.5(2) . . . . ?
C004 C002 C003 C006 -118.56(15) . . . . ?
C004 C002 C003 C008 58.65(18) . . . . ?
C004 C005 C009 C00B 0.3(2) . . . . ?
C004 C007 C00E C00B 0.0(2) . . . . ?
C005 C004 C007 C00E 0.9(2) . . . . ?
C005 C009 C00B C00E 0.6(2) . . . . ?
C006 C003 C008 C00D -1.5(2) . . . . ?
C007 C004 C005 C009 -1.1(2) . . . . ?
C008 C003 C006 C00C 0.0(2) . . . . ?
C009 C00B C00E C007 -0.8(2) . . . . ?
C00C C00A C00D C008 0.0(2) . . . . ?
C00D C00A C00C C006 -1.4(2) . . . . ?
